data_4077097
loop_
_publ_author_name
'Carmona, Daniel'
'Lahoz, Fernando J.'
'Elipe, Sergio'
'Oro, Luis A.'
'Lamata, M. Pilar'
'Viguri, Fernando'
'S\'anchez, Fernando'
'Mart\'inez, Sonia'
'Cativiela, Carlos'
'L\'opez-Ram de V\'iu, M. Pilar'

_publ_section_title
;
 Synthesis, Characterization, Properties, and Asymmetric Catalytic
 Diels&#x2212;Alder Reactions of Chiral-at-Metal
 Phosphinooxazoline-Rhodium(III) and &#x2212;Iridium(III)
 Complexes&#x00A7;
;
_journal_issue 23
_journal_name_full Organometallics
_journal_page_first 5100
_journal_paper_doi 10.1021/om020582o
_journal_volume 21
_journal_year 2002
_chemical_absolute_configuration rmad
_chemical_formula_moiety 'C34 H39 Cl N O P Rh 1+, F6 Sb 1-'
_chemical_formula_sum 'C34 H39 Cl F6 N O P Rh Sb'
_chemical_formula_weight 882.74
_chemical_name_systematic
; 
 ? 
;
_space_group_IT_number 19
_symmetry_cell_setting orthorhombic
_symmetry_space_group_name_Hall 'P 2ac 2ab'
_symmetry_space_group_name_H-M 'P 21 21 21'
_atom_sites_solution_hydrogens geom
_atom_sites_solution_primary direct
_atom_sites_solution_secondary difmap
_audit_creation_method SHELXL-97
_cell_angle_alpha 90.00
_cell_angle_beta 90.00
_cell_angle_gamma 90.00
_cell_formula_units_Z 4
_cell_length_a 10.7042(5)
_cell_length_b 11.9454(7)
_cell_length_c 27.896(2)
_cell_measurement_reflns_used 44
_cell_measurement_temperature 200(2)
_cell_measurement_theta_max 18.25
_cell_measurement_theta_min 12.5
_cell_volume 3566.9(4)
_computing_cell_refinement 'DIF4 (Stoe)'
_computing_data_collection 'DIF4 (Stoe)'
_computing_data_reduction 'REDU4 (Stoe)'
_computing_molecular_graphics 'XP program, SHELXTL v6.10,Bruker2000'
_computing_publication_material 'XCIF program, SHELXTL v6.10, Bruker'
_computing_structure_refinement 'SHELXL-97 (Sheldrick, 1997)'
_computing_structure_solution 'SHELXS-97 (Sheldrick, 1990)'
_diffrn_ambient_temperature 200(2)
_diffrn_measured_fraction_theta_full 1.000
_diffrn_measured_fraction_theta_max 1.000
_diffrn_measurement_device_type 'Siemens-Stoe AED-2 diffractometer'
_diffrn_measurement_method '\w/2\q scans'
_diffrn_radiation_monochromator graphite
_diffrn_radiation_source 'fine-focus sealed tube'
_diffrn_radiation_type MoK\a
_diffrn_radiation_wavelength 0.71073
_diffrn_reflns_av_R_equivalents 0.0131
_diffrn_reflns_av_sigmaI/netI 0.0453
_diffrn_reflns_limit_h_max 13
_diffrn_reflns_limit_h_min -13
_diffrn_reflns_limit_k_max 15
_diffrn_reflns_limit_k_min -15
_diffrn_reflns_limit_l_max 35
_diffrn_reflns_limit_l_min -35
_diffrn_reflns_number 8970
_diffrn_reflns_theta_full 27.26
_diffrn_reflns_theta_max 27.26
_diffrn_reflns_theta_min 2.04
_diffrn_standards_decay_% 0
_diffrn_standards_interval_time 55
_diffrn_standards_number 3
_exptl_absorpt_coefficient_mu 1.399
_exptl_absorpt_correction_T_max 0.715
_exptl_absorpt_correction_T_min 0.577
_exptl_absorpt_correction_type psi-scan
_exptl_absorpt_process_details
; 
 Azimuthal psi-scans of 12 reflections at 10\% intervals.
 Data corrected with the program EMPIR (Stoe)
;
_exptl_crystal_colour orange
_exptl_crystal_density_diffrn 1.644
_exptl_crystal_density_method 'not measured'
_exptl_crystal_description 'irregular block'
_exptl_crystal_F_000 1760
_exptl_crystal_size_max 0.45
_exptl_crystal_size_mid 0.42
_exptl_crystal_size_min 0.24
_refine_diff_density_max 0.601
_refine_diff_density_min -0.493
_refine_diff_density_rms 0.073
_refine_ls_abs_structure_details 'Flack H D (1983), Acta Cryst. A39, 876-881'
_refine_ls_abs_structure_Flack -0.06(2)
_refine_ls_extinction_method none
_refine_ls_goodness_of_fit_ref 0.948
_refine_ls_hydrogen_treatment mixed
_refine_ls_matrix_type full
_refine_ls_number_parameters 435
_refine_ls_number_reflns 8016
_refine_ls_number_restraints 36
_refine_ls_restrained_S_all 0.958
_refine_ls_R_factor_all 0.0508
_refine_ls_R_factor_gt 0.0380
_refine_ls_shift/su_max 0.008
_refine_ls_shift/su_mean 0.001
_refine_ls_structure_factor_coef Fsqd
_refine_ls_weighting_details 'calc w=1/[\s^2^(Fo^2^)+(0.0476P)^2^+0.0000P] where P=(Fo^2^+2Fc^2^)/3'
_refine_ls_weighting_scheme calc
_refine_ls_wR_factor_gt 0.0824
_refine_ls_wR_factor_ref 0.0856
_reflns_number_gt 6416
_reflns_number_total 8016
_reflns_threshold_expression >2sigma(I)
_cod_data_source_file om020582o.cif
_cod_data_source_block compound1a'
_cod_original_cell_volume 3567.0(4)
_cod_original_sg_symbol_H-M P212121
_cod_database_code 4077097

loop_
_symmetry_equiv_pos_as_xyz
'x, y, z'
'-x+1/2, -y, z+1/2'
'-x, y+1/2, -z+1/2'
'x+1/2, -y+1/2, -z'

loop_
_atom_site_label
_atom_site_type_symbol
_atom_site_fract_x
_atom_site_fract_y
_atom_site_fract_z
_atom_site_U_iso_or_equiv
_atom_site_adp_type
_atom_site_occupancy
_atom_site_symmetry_multiplicity
_atom_site_calc_flag
_atom_site_refinement_flags
_atom_site_disorder_assembly
_atom_site_disorder_group
Sb1 Sb 0.3873(3) 0.33580(19) 0.08306(11) 0.0500(4) Uani 0.546(6) 1 d PD A 1
F1 F 0.4069(5) 0.2020(4) 0.1167(2) 0.0592(16) Uiso 0.546(6) 1 d PD A 1
F2 F 0.3819(7) 0.2569(5) 0.02553(19) 0.096(3) Uiso 0.546(6) 1 d PD A 1
F3 F 0.2140(4) 0.3249(5) 0.0912(2) 0.074(2) Uiso 0.546(6) 1 d PD A 1
F4 F 0.3939(6) 0.4143(4) 0.14105(17) 0.0672(19) Uiso 0.546(6) 1 d PD A 1
F5 F 0.5602(5) 0.3513(6) 0.0768(3) 0.108(3) Uiso 0.546(6) 1 d PD A 1
F6 F 0.3564(6) 0.4696(4) 0.0499(2) 0.074(2) Uiso 0.546(6) 1 d PD A 1
Sb1B Sb 0.3926(4) 0.3405(3) 0.07170(14) 0.0656(8) Uani 0.454(6) 1 d PD A 2
F1B F 0.3752(7) 0.1947(5) 0.0956(3) 0.076(2) Uiso 0.454(6) 1 d PD A 2
F2B F 0.4733(7) 0.2844(6) 0.0182(2) 0.081(3) Uiso 0.454(6) 1 d PD A 2
F3B F 0.2402(7) 0.3302(8) 0.0405(4) 0.165(6) Uiso 0.454(6) 1 d PD A 2
F4B F 0.3127(8) 0.3980(7) 0.1259(3) 0.121(4) Uiso 0.454(6) 1 d PD A 2
F5B F 0.5473(6) 0.3525(7) 0.1035(3) 0.096(3) Uiso 0.454(6) 1 d PD A 2
F6B F 0.4177(7) 0.4862(5) 0.0490(3) 0.068(2) Uiso 0.454(6) 1 d PD A 2
Rh1 Rh 0.86407(3) 0.94136(3) 0.121372(12) 0.03373(9) Uani 1 1 d . . .
Cl1 Cl 1.05090(10) 0.88552(11) 0.16274(4) 0.0463(3) Uani 1 1 d . . .
P1 P 0.77281(10) 0.77531(11) 0.14123(4) 0.0338(3) Uani 1 1 d . . .
C1 C 0.7942(4) 0.7404(4) 0.20431(16) 0.0405(11) Uani 1 1 d . . .
C2 C 0.8122(5) 0.8205(5) 0.24000(17) 0.0519(14) Uani 1 1 d . . .
C3 C 0.8193(6) 0.7848(7) 0.28781(19) 0.075(2) Uani 1 1 d . . .
H3 H 0.8239 0.8377 0.3150 0.079(5) Uiso 1 1 d R . .
C4 C 0.8159(6) 0.6733(7) 0.2993(2) 0.080(2) Uani 1 1 d . . .
H4 H 0.8243 0.6572 0.3335 0.079(5) Uiso 1 1 d R . .
C5 C 0.7974(5) 0.5964(6) 0.2652(2) 0.0653(18) Uani 1 1 d . . .
H5 H 0.7930 0.5245 0.2777 0.079(5) Uiso 1 1 d R . .
C6 C 0.7877(5) 0.6272(5) 0.21681(19) 0.0536(14) Uani 1 1 d . . .
H6 H 0.7793 0.5696 0.1915 0.079(5) Uiso 1 1 d R . .
C7 C 0.6032(4) 0.7701(4) 0.13502(16) 0.0385(10) Uani 1 1 d . . .
C8 C 0.5371(4) 0.6704(5) 0.1354(2) 0.0582(15) Uani 1 1 d . . .
H8 H 0.5843 0.6036 0.1377 0.079(5) Uiso 1 1 d R . .
C9 C 0.4064(5) 0.6747(6) 0.1332(2) 0.0703(18) Uani 1 1 d . . .
H9 H 0.3543 0.6074 0.1348 0.079(5) Uiso 1 1 d R . .
C10 C 0.3455(5) 0.7749(7) 0.1306(2) 0.078(2) Uani 1 1 d . . .
H10 H 0.2570 0.7762 0.1279 0.079(5) Uiso 1 1 calc R . .
C11 C 0.4106(5) 0.8738(6) 0.1317(2) 0.0726(19) Uani 1 1 d . . .
H11 H 0.3653 0.9407 0.1336 0.079(5) Uiso 1 1 d R . .
C12 C 0.5405(4) 0.8709(5) 0.13416(18) 0.0519(14) Uani 1 1 d . . .
H12 H 0.5844 0.9380 0.1285 0.079(5) Uiso 1 1 d R . .
C13 C 0.8403(4) 0.6554(4) 0.10993(15) 0.0388(11) Uani 1 1 d . . .
C14 C 0.9639(4) 0.6270(4) 0.1219(2) 0.0491(12) Uani 1 1 d . . .
H14 H 1.0104 0.6729 0.1454 0.079(5) Uiso 1 1 d R . .
C15 C 1.0234(5) 0.5434(5) 0.0971(2) 0.0598(15) Uani 1 1 d . . .
H15 H 1.1152 0.5332 0.1039 0.079(5) Uiso 1 1 d R . .
C16 C 0.9653(6) 0.4886(5) 0.0602(2) 0.0625(17) Uani 1 1 d . . .
H16 H 1.0061 0.4389 0.0390 0.079(5) Uiso 1 1 d R . .
C17 C 0.8436(7) 0.5147(5) 0.0487(2) 0.0650(17) Uani 1 1 d . . .
H17 H 0.8022 0.4690 0.0225 0.079(5) Uiso 1 1 d R . .
C18 C 0.7800(5) 0.5988(4) 0.07378(18) 0.0505(13) Uani 1 1 d . . .
H18 H 0.6926 0.6193 0.0672 0.079(5) Uiso 1 1 d R . .
C19 C 0.8047(4) 0.9348(4) 0.04624(16) 0.0398(10) Uani 1 1 d . . .
C20 C 0.9373(4) 0.9263(5) 0.04984(16) 0.0408(11) Uani 1 1 d . . .
C21 C 0.9839(5) 1.0315(5) 0.06746(18) 0.0515(14) Uani 1 1 d . . .
C22 C 0.8782(6) 1.1000(4) 0.07723(18) 0.0557(13) Uani 1 1 d . . .
C23 C 0.7687(5) 1.0397(5) 0.06522(18) 0.0535(14) Uani 1 1 d . . .
C24 C 0.7195(5) 0.8559(5) 0.02045(18) 0.0562(15) Uani 1 1 d . . .
H24A H 0.7530 0.7797 0.0226 0.097(6) Uiso 1 1 calc R . .
H24B H 0.7133 0.8780 -0.0133 0.097(6) Uiso 1 1 calc R . .
H24C H 0.6364 0.8583 0.0352 0.097(6) Uiso 1 1 calc R . .
C25 C 1.0151(5) 0.8327(5) 0.03092(19) 0.0573(14) Uani 1 1 d . . .
H25A H 1.0913 0.8259 0.0502 0.097(6) Uiso 1 1 calc R . .
H25B H 1.0376 0.8481 -0.0025 0.097(6) Uiso 1 1 calc R . .
H25C H 0.9677 0.7627 0.0326 0.097(6) Uiso 1 1 calc R . .
C26 C 1.1166(6) 1.0629(6) 0.0708(2) 0.084(2) Uani 1 1 d . . .
H26A H 1.1522 1.0682 0.0385 0.097(6) Uiso 1 1 calc R . .
H26B H 1.1619 1.0060 0.0892 0.097(6) Uiso 1 1 calc R . .
H26C H 1.1241 1.1355 0.0869 0.097(6) Uiso 1 1 calc R . .
C27 C 0.8814(10) 1.2228(5) 0.0907(2) 0.099(3) Uani 1 1 d . . .
H27A H 0.8567 1.2681 0.0630 0.097(6) Uiso 1 1 calc R . .
H27B H 0.9662 1.2433 0.1005 0.097(6) Uiso 1 1 calc R . .
H27C H 0.8234 1.2364 0.1172 0.097(6) Uiso 1 1 calc R . .
C28 C 0.6387(6) 1.0891(5) 0.0605(2) 0.076(2) Uani 1 1 d . . .
H28A H 0.6320 1.1293 0.0300 0.097(6) Uiso 1 1 calc R . .
H28B H 0.6235 1.1411 0.0870 0.097(6) Uiso 1 1 calc R . .
H28C H 0.5767 1.0288 0.0614 0.097(6) Uiso 1 1 calc R . .
N1 N 0.8092(4) 0.9974(4) 0.19132(14) 0.0452(10) Uani 1 1 d . . .
O1 O 0.8256(4) 1.0048(4) 0.27123(13) 0.0651(11) Uani 1 1 d . . .
C29 C 0.8153(4) 0.9438(5) 0.23106(17) 0.0507(13) Uani 1 1 d . . .
C30 C 0.8450(6) 1.1194(6) 0.25628(18) 0.0641(17) Uani 1 1 d . . .
H30A H 0.9382 1.1413 0.2597 0.062(17) Uiso 1 1 d R . .
H30B H 0.7954 1.1740 0.2732 0.050(15) Uiso 1 1 d R . .
C31 C 0.8021(5) 1.1190(5) 0.2049(2) 0.0559(15) Uani 1 1 d . . .
H31 H 0.8636 1.1600 0.1830 0.08(2) Uiso 1 1 d R . .
C32 C 0.6720(6) 1.1676(6) 0.1958(3) 0.082(2) Uani 1 1 d . . .
H32 H 0.6520 1.1587 0.1595 0.048(13) Uiso 1 1 d R . .
C33 C 0.5737(6) 1.1124(8) 0.2261(3) 0.113(3) Uani 1 1 d . . .
H33A H 0.4920 1.1452 0.2188 0.109(11) Uiso 1 1 calc R . .
H33B H 0.5930 1.1239 0.2600 0.109(11) Uiso 1 1 calc R . .
H33C H 0.5719 1.0320 0.2191 0.109(11) Uiso 1 1 calc R . .
C34 C 0.6774(9) 1.2970(7) 0.2046(3) 0.120(4) Uani 1 1 d . . .
H34A H 0.7394 1.3306 0.1831 0.109(11) Uiso 1 1 calc R . .
H34B H 0.7012 1.3116 0.2380 0.109(11) Uiso 1 1 calc R . .
H34C H 0.5952 1.3298 0.1983 0.109(11) Uiso 1 1 calc R . .

loop_
_atom_site_aniso_label
_atom_site_aniso_U_11
_atom_site_aniso_U_22
_atom_site_aniso_U_33
_atom_site_aniso_U_23
_atom_site_aniso_U_13
_atom_site_aniso_U_12
Sb1 0.0554(7) 0.0452(6) 0.0494(11) 0.0056(6) 0.0054(7) 0.0135(5)
Sb1B 0.0682(10) 0.0735(11) 0.0552(15) 0.0236(8) 0.0157(9) 0.0269(8)
Rh1 0.03055(15) 0.04073(18) 0.02991(15) -0.00394(16) -0.00236(15) 0.00671(15)
Cl1 0.0308(5) 0.0629(8) 0.0452(7) -0.0051(6) -0.0060(5) 0.0069(5)
P1 0.0251(5) 0.0456(7) 0.0307(5) 0.0022(5) -0.0018(4) 0.0081(5)
C1 0.031(2) 0.060(3) 0.030(2) 0.007(2) 0.0039(19) 0.010(2)
C2 0.046(3) 0.078(4) 0.032(3) 0.003(3) 0.003(2) 0.008(3)
C3 0.098(5) 0.100(5) 0.027(3) 0.003(3) 0.001(3) 0.011(4)
C4 0.092(5) 0.114(6) 0.033(3) 0.014(4) 0.005(3) 0.013(5)
C5 0.057(4) 0.090(5) 0.049(3) 0.032(3) 0.006(3) -0.001(3)
C6 0.043(3) 0.070(4) 0.047(3) 0.010(3) 0.006(2) 0.001(3)
C7 0.0237(19) 0.052(3) 0.040(2) -0.004(2) -0.0053(17) 0.006(2)
C8 0.036(2) 0.069(4) 0.070(4) -0.005(3) -0.001(2) 0.008(3)
C9 0.038(3) 0.085(5) 0.088(5) -0.010(4) 0.000(3) -0.008(3)
C10 0.027(3) 0.118(6) 0.089(5) -0.028(4) -0.001(3) 0.022(3)
C11 0.041(3) 0.086(5) 0.091(5) -0.003(4) -0.007(3) 0.030(3)
C12 0.035(2) 0.064(4) 0.057(3) -0.007(3) -0.003(2) 0.014(2)
C13 0.038(2) 0.043(2) 0.035(3) 0.006(2) 0.0021(18) 0.012(2)
C14 0.034(2) 0.054(3) 0.059(3) 0.010(3) 0.010(2) 0.010(2)
C15 0.047(3) 0.047(3) 0.085(4) 0.018(3) 0.016(3) 0.014(3)
C16 0.078(4) 0.039(3) 0.071(4) 0.011(3) 0.035(3) 0.022(3)
C17 0.099(5) 0.048(3) 0.048(3) -0.004(3) 0.000(3) 0.005(3)
C18 0.064(3) 0.043(3) 0.045(3) 0.002(2) -0.002(3) 0.014(2)
C19 0.050(3) 0.040(3) 0.030(2) 0.004(2) -0.0053(19) 0.006(2)
C20 0.045(3) 0.051(3) 0.027(2) 0.005(2) -0.0012(19) 0.003(2)
C21 0.067(3) 0.051(3) 0.037(3) 0.001(2) -0.006(2) -0.009(3)
C22 0.081(4) 0.045(3) 0.041(3) -0.001(2) -0.008(3) -0.002(3)
C23 0.069(3) 0.056(4) 0.036(3) 0.003(3) -0.008(2) 0.021(3)
C24 0.069(3) 0.062(4) 0.038(3) 0.002(3) -0.020(3) -0.003(3)
C25 0.069(3) 0.062(4) 0.041(3) 0.004(3) 0.018(3) 0.013(3)
C26 0.078(4) 0.121(6) 0.053(3) 0.008(4) 0.001(3) -0.053(5)
C27 0.185(8) 0.049(3) 0.062(4) -0.001(3) 0.000(6) -0.018(5)
C28 0.083(4) 0.077(4) 0.069(4) 0.005(3) -0.017(4) 0.046(4)
N1 0.039(2) 0.059(3) 0.037(2) -0.016(2) -0.0023(18) 0.010(2)
O1 0.071(3) 0.089(3) 0.0352(19) -0.022(2) 0.0006(18) 0.012(2)
C29 0.040(2) 0.078(4) 0.034(3) -0.014(3) 0.002(2) 0.012(3)
C30 0.055(4) 0.089(5) 0.049(3) -0.031(3) -0.004(3) 0.007(3)
C31 0.056(3) 0.063(4) 0.049(3) -0.024(3) -0.009(3) 0.013(3)
C32 0.076(4) 0.088(5) 0.081(5) -0.041(4) -0.029(4) 0.046(4)
C33 0.052(4) 0.174(9) 0.114(7) -0.050(7) -0.006(4) 0.045(5)
C34 0.141(8) 0.094(6) 0.126(7) -0.052(5) -0.030(6) 0.053(6)

loop_
_atom_type_symbol
_atom_type_description
_atom_type_scat_dispersion_real
_atom_type_scat_dispersion_imag
_atom_type_scat_source
C C 0.0033 0.0016 'International Tables Vol C Tables 4.2.6.8 and 6.1.1.4'
H H 0.0000 0.0000 'International Tables Vol C Tables 4.2.6.8 and 6.1.1.4'
N N 0.0061 0.0033 'International Tables Vol C Tables 4.2.6.8 and 6.1.1.4'
O O 0.0106 0.0060 'International Tables Vol C Tables 4.2.6.8 and 6.1.1.4'
F F 0.0171 0.0103 'International Tables Vol C Tables 4.2.6.8 and 6.1.1.4'
P P 0.1023 0.0942 'International Tables Vol C Tables 4.2.6.8 and 6.1.1.4'
Cl Cl 0.1484 0.1585 'International Tables Vol C Tables 4.2.6.8 and 6.1.1.4'
Rh Rh -1.1178 0.9187 'International Tables Vol C Tables 4.2.6.8 and 6.1.1.4'
Sb Sb -0.5866 1.5461 'International Tables Vol C Tables 4.2.6.8 and 6.1.1.4'

loop_
_geom_angle_atom_site_label_1
_geom_angle_atom_site_label_2
_geom_angle_atom_site_label_3
_geom_angle
F2 Sb1 F5 90.0(3)
F2 Sb1 F3 92.2(3)
F5 Sb1 F3 177.7(3)
F2 Sb1 F1 90.2(3)
F5 Sb1 F1 91.2(3)
F3 Sb1 F1 89.5(2)
F2 Sb1 F4 179.5(3)
F5 Sb1 F4 89.7(3)
F3 Sb1 F4 88.1(3)
F1 Sb1 F4 89.5(2)
F2 Sb1 F6 90.0(3)
F5 Sb1 F6 92.5(3)
F3 Sb1 F6 86.8(3)
F1 Sb1 F6 176.3(3)
F4 Sb1 F6 90.3(2)
F2B Sb1B F3B 90.5(3)
F2B Sb1B F4B 179.4(4)
F3B Sb1B F4B 90.1(3)
F2B Sb1B F6B 89.8(3)
F3B Sb1B F6B 91.7(3)
F4B Sb1B F6B 89.9(3)
F2B Sb1B F5B 89.8(3)
F3B Sb1B F5B 179.4(4)
F4B Sb1B F5B 89.6(3)
F6B Sb1B F5B 87.8(3)
F2B Sb1B F1B 89.9(3)
F3B Sb1B F1B 91.0(3)
F4B Sb1B F1B 90.4(3)
F6B Sb1B F1B 177.3(4)
F5B Sb1B F1B 89.5(3)
N1 Rh1 C20 165.84(19)
N1 Rh1 C19 143.31(17)
C20 Rh1 C19 38.34(16)
N1 Rh1 C23 110.66(19)
C20 Rh1 C23 63.57(19)
C19 Rh1 C23 37.48(19)
N1 Rh1 C21 127.92(18)
C20 Rh1 C21 38.05(19)
C19 Rh1 C21 62.82(19)
C23 Rh1 C21 62.3(2)
N1 Rh1 C22 104.58(18)
C20 Rh1 C22 62.70(19)
C19 Rh1 C22 61.92(19)
C23 Rh1 C22 36.9(2)
C21 Rh1 C22 36.7(2)
N1 Rh1 P1 86.17(13)
C20 Rh1 P1 107.99(15)
C19 Rh1 P1 94.43(14)
C23 Rh1 P1 115.93(17)
C21 Rh1 P1 145.37(14)
C22 Rh1 P1 152.73(16)
N1 Rh1 Cl1 82.96(11)
C20 Rh1 Cl1 96.84(13)
C19 Rh1 Cl1 133.68(13)
C23 Rh1 Cl1 150.81(17)
C21 Rh1 Cl1 88.82(15)
C22 Rh1 Cl1 115.96(17)
P1 Rh1 Cl1 89.91(4)
C1 P1 C7 102.1(2)
C1 P1 C13 103.4(2)
C7 P1 C13 108.7(2)
C1 P1 Rh1 112.31(18)
C7 P1 Rh1 115.65(17)
C13 P1 Rh1 113.38(15)
C2 C1 C6 119.5(5)
C2 C1 P1 123.4(4)
C6 C1 P1 117.1(4)
C1 C2 C3 118.6(6)
C1 C2 C29 124.0(5)
C3 C2 C29 117.2(5)
C4 C3 C2 121.1(6)
C4 C3 H3 116.3
C2 C3 H3 122.6
C5 C4 C3 120.4(6)
C5 C4 H4 124.9
C3 C4 H4 114.6
C4 C5 C6 121.0(6)
C4 C5 H5 112.1
C6 C5 H5 126.8
C1 C6 C5 119.3(6)
C1 C6 H6 119.9
C5 C6 H6 120.8
C12 C7 C8 120.1(4)
C12 C7 P1 117.2(4)
C8 C7 P1 122.5(4)
C7 C8 C9 118.6(6)
C7 C8 H8 116.9
C9 C8 H8 124.5
C10 C9 C8 120.7(6)
C10 C9 H9 116.8
C8 C9 H9 122.5
C9 C10 C11 120.7(5)
C9 C10 H10 119.6
C11 C10 H10 119.6
C10 C11 C12 119.2(6)
C10 C11 H11 118.3
C12 C11 H11 122.3
C7 C12 C11 120.6(6)
C7 C12 H12 120.2
C11 C12 H12 118.0
C18 C13 C14 119.8(5)
C18 C13 P1 123.4(4)
C14 C13 P1 116.6(4)
C15 C14 C13 119.5(5)
C15 C14 H14 120.3
C13 C14 H14 119.9
C16 C15 C14 121.1(5)
C16 C15 H15 121.8
C14 C15 H15 116.4
C15 C16 C17 119.8(5)
C15 C16 H16 124.2
C17 C16 H16 115.6
C16 C17 C18 120.3(6)
C16 C17 H17 117.4
C18 C17 H17 122.3
C13 C18 C17 119.5(5)
C13 C18 H18 117.4
C17 C18 H18 123.1
C23 C19 C20 107.9(5)
C23 C19 C24 124.9(5)
C20 C19 C24 126.5(5)
C23 C19 Rh1 71.9(3)
C20 C19 Rh1 69.3(3)
C24 C19 Rh1 131.2(4)
C19 C20 C21 107.9(5)
C19 C20 C25 125.8(5)
C21 C20 C25 125.6(5)
C19 C20 Rh1 72.4(3)
C21 C20 Rh1 74.7(3)
C25 C20 Rh1 126.5(3)
C22 C21 C20 107.0(5)
C22 C21 C26 127.5(6)
C20 C21 C26 125.4(6)
C22 C21 Rh1 72.2(3)
C20 C21 Rh1 67.2(3)
C26 C21 Rh1 129.0(4)
C23 C22 C21 108.7(4)
C23 C22 C27 124.8(7)
C21 C22 C27 125.9(7)
C23 C22 Rh1 69.4(3)
C21 C22 Rh1 71.1(3)
C27 C22 Rh1 132.6(4)
C19 C23 C22 108.3(5)
C19 C23 C28 124.2(5)
C22 C23 C28 125.6(5)
C19 C23 Rh1 70.6(3)
C22 C23 Rh1 73.8(3)
C28 C23 Rh1 133.8(4)
C19 C24 H24A 109.5
C19 C24 H24B 109.5
H24A C24 H24B 109.5
C19 C24 H24C 109.5
H24A C24 H24C 109.5
H24B C24 H24C 109.5
C20 C25 H25A 109.5
C20 C25 H25B 109.5
H25A C25 H25B 109.5
C20 C25 H25C 109.5
H25A C25 H25C 109.5
H25B C25 H25C 109.5
C21 C26 H26A 109.5
C21 C26 H26B 109.5
H26A C26 H26B 109.5
C21 C26 H26C 109.5
H26A C26 H26C 109.5
H26B C26 H26C 109.5
C22 C27 H27A 109.5
C22 C27 H27B 109.5
H27A C27 H27B 109.5
C22 C27 H27C 109.5
H27A C27 H27C 109.5
H27B C27 H27C 109.5
C23 C28 H28A 109.5
C23 C28 H28B 109.5
H28A C28 H28B 109.5
C23 C28 H28C 109.5
H28A C28 H28C 109.5
H28B C28 H28C 109.5
C29 N1 C31 105.5(4)
C29 N1 Rh1 128.1(4)
C31 N1 Rh1 123.0(3)
C29 O1 C30 106.6(4)
N1 C29 O1 117.1(5)
N1 C29 C2 129.5(5)
O1 C29 C2 113.5(5)
O1 C30 C31 103.2(5)
O1 C30 H30A 110.5
C31 C30 H30A 112.4
O1 C30 H30B 114.8
C31 C30 H30B 107.6
H30A C30 H30B 108.3
N1 C31 C30 103.1(5)
N1 C31 C32 111.8(5)
C30 C31 C32 115.6(5)
N1 C31 H31 106.2
C30 C31 H31 111.8
C32 C31 H31 107.8
C33 C32 C31 112.3(6)
C33 C32 C34 111.8(7)
C31 C32 C34 108.4(6)
C33 C32 H32 110.9
C31 C32 H32 108.0
C34 C32 H32 105.2
C32 C33 H33A 109.5
C32 C33 H33B 109.5
H33A C33 H33B 109.5
C32 C33 H33C 109.5
H33A C33 H33C 109.5
H33B C33 H33C 109.5
C32 C34 H34A 109.5
C32 C34 H34B 109.5
H34A C34 H34B 109.5
C32 C34 H34C 109.5
H34A C34 H34C 109.5
H34B C34 H34C 109.5

loop_
_geom_bond_atom_site_label_1
_geom_bond_atom_site_label_2
_geom_bond_distance
Sb1 F2 1.862(5)
Sb1 F5 1.867(5)
Sb1 F3 1.874(5)
Sb1 F1 1.865(4)
Sb1 F4 1.871(4)
Sb1 F6 1.876(5)
Sb1B F2B 1.850(6)
Sb1B F3B 1.853(6)
Sb1B F4B 1.869(6)
Sb1B F6B 1.872(5)
Sb1B F5B 1.885(6)
Sb1B F1B 1.874(5)
Rh1 N1 2.145(4)
Rh1 C20 2.151(4)
Rh1 C19 2.192(4)
Rh1 C23 2.208(5)
Rh1 C21 2.251(5)
Rh1 C22 2.265(5)
Rh1 P1 2.2794(13)
Rh1 Cl1 2.4033(12)
P1 C1 1.823(5)
P1 C7 1.824(4)
P1 C13 1.826(5)
C1 C2 1.394(7)
C1 C6 1.399(7)
C2 C3 1.402(7)
C2 C29 1.494(8)
C3 C4 1.371(10)
C3 H3 0.9896
C4 C5 1.337(9)
C4 H4 0.9781
C5 C6 1.403(7)
C5 H5 0.9278
C6 H6 0.9902
C7 C12 1.379(7)
C7 C8 1.386(7)
C8 C9 1.401(7)
C8 H8 0.9472
C9 C10 1.365(9)
C9 H9 0.9786
C10 C11 1.372(9)
C10 H10 0.9500
C11 C12 1.392(7)
C11 H11 0.9364
C12 H12 0.9427
C13 C18 1.375(7)
C13 C14 1.407(6)
C14 C15 1.372(7)
C14 H14 0.9890
C15 C16 1.369(9)
C15 H15 1.0075
C16 C17 1.378(9)
C16 H16 0.9453
C17 C18 1.401(7)
C17 H17 1.0143
C18 H18 0.9843
C19 C23 1.414(7)
C19 C20 1.426(6)
C19 C24 1.496(7)
C20 C21 1.438(7)
C20 C25 1.491(7)
C21 C22 1.423(8)
C21 C26 1.472(8)
C22 C23 1.416(8)
C22 C27 1.514(8)
C23 C28 1.517(8)
C24 H24A 0.9800
C24 H24B 0.9800
C24 H24C 0.9800
C25 H25A 0.9800
C25 H25B 0.9800
C25 H25C 0.9800
C26 H26A 0.9800
C26 H26B 0.9800
C26 H26C 0.9800
C27 H27A 0.9800
C27 H27B 0.9800
C27 H27C 0.9800
C28 H28A 0.9800
C28 H28B 0.9800
C28 H28C 0.9800
N1 C29 1.282(7)
N1 C31 1.504(7)
O1 C29 1.341(6)
O1 C30 1.446(7)
C30 C31 1.506(7)
C30 H30A 1.0362
C30 H30B 0.9642
C31 C32 1.530(8)
C31 H31 1.0221
C32 C33 1.501(11)
C32 C34 1.566(10)
C32 H32 1.0408
C33 H33A 0.9800
C33 H33B 0.9800
C33 H33C 0.9800
C34 H34A 0.9800
C34 H34B 0.9800
C34 H34C 0.9800

loop_
_geom_torsion_atom_site_label_1
_geom_torsion_atom_site_label_2
_geom_torsion_atom_site_label_3
_geom_torsion_atom_site_label_4
_geom_torsion
N1 Rh1 P1 C1 -35.95(19)
C20 Rh1 P1 C1 144.2(2)
C19 Rh1 P1 C1 -179.2(2)
C23 Rh1 P1 C1 -147.1(2)
C21 Rh1 P1 C1 134.8(3)
C22 Rh1 P1 C1 -150.8(4)
Cl1 Rh1 P1 C1 47.00(16)
N1 Rh1 P1 C7 80.64(19)
C20 Rh1 P1 C7 -99.2(2)
C19 Rh1 P1 C7 -62.6(2)
C23 Rh1 P1 C7 -30.5(2)
C21 Rh1 P1 C7 -108.6(3)
C22 Rh1 P1 C7 -34.2(4)
Cl1 Rh1 P1 C7 163.59(17)
N1 Rh1 P1 C13 -152.78(19)
C20 Rh1 P1 C13 27.3(2)
C19 Rh1 P1 C13 64.0(2)
C23 Rh1 P1 C13 96.1(2)
C21 Rh1 P1 C13 18.0(3)
C22 Rh1 P1 C13 92.3(4)
Cl1 Rh1 P1 C13 -69.83(16)
C7 P1 C1 C2 -98.0(4)
C13 P1 C1 C2 149.1(4)
Rh1 P1 C1 C2 26.5(4)
C7 P1 C1 C6 79.8(4)
C13 P1 C1 C6 -33.1(4)
Rh1 P1 C1 C6 -155.7(3)
C6 C1 C2 C3 -2.0(7)
P1 C1 C2 C3 175.7(4)
C6 C1 C2 C29 -177.3(5)
P1 C1 C2 C29 0.4(7)
C1 C2 C3 C4 3.8(9)
C29 C2 C3 C4 179.4(6)
C2 C3 C4 C5 -4.5(11)
C3 C4 C5 C6 3.4(10)
C2 C1 C6 C5 1.0(7)
P1 C1 C6 C5 -176.9(4)
C4 C5 C6 C1 -1.6(8)
C1 P1 C7 C12 102.1(4)
C13 P1 C7 C12 -149.0(4)
Rh1 P1 C7 C12 -20.1(4)
C1 P1 C7 C8 -72.3(5)
C13 P1 C7 C8 36.6(5)
Rh1 P1 C7 C8 165.5(4)
C12 C7 C8 C9 2.1(8)
P1 C7 C8 C9 176.3(4)
C7 C8 C9 C10 0.3(10)
C8 C9 C10 C11 -2.3(10)
C9 C10 C11 C12 2.0(10)
C8 C7 C12 C11 -2.5(8)
P1 C7 C12 C11 -177.0(4)
C10 C11 C12 C7 0.5(9)
C1 P1 C13 C18 130.5(4)
C7 P1 C13 C18 22.5(5)
Rh1 P1 C13 C18 -107.6(4)
C1 P1 C13 C14 -54.3(4)
C7 P1 C13 C14 -162.3(4)
Rh1 P1 C13 C14 67.6(4)
C18 C13 C14 C15 0.5(7)
P1 C13 C14 C15 -174.9(4)
C13 C14 C15 C16 1.2(8)
C14 C15 C16 C17 -2.2(8)
C15 C16 C17 C18 1.5(9)
C14 C13 C18 C17 -1.2(7)
P1 C13 C18 C17 173.9(4)
C16 C17 C18 C13 0.2(8)
N1 Rh1 C19 C23 38.8(5)
C20 Rh1 C19 C23 -118.0(5)
C21 Rh1 C19 C23 -79.1(3)
C22 Rh1 C19 C23 -37.4(3)
P1 Rh1 C19 C23 128.3(3)
Cl1 Rh1 C19 C23 -137.6(3)
N1 Rh1 C19 C20 156.8(3)
C23 Rh1 C19 C20 118.0(5)
C21 Rh1 C19 C20 38.9(3)
C22 Rh1 C19 C20 80.6(4)
P1 Rh1 C19 C20 -113.7(3)
Cl1 Rh1 C19 C20 -19.6(4)
N1 Rh1 C19 C24 -82.2(6)
C20 Rh1 C19 C24 121.0(7)
C23 Rh1 C19 C24 -121.0(6)
C21 Rh1 C19 C24 160.0(6)
C22 Rh1 C19 C24 -158.4(6)
P1 Rh1 C19 C24 7.3(5)
Cl1 Rh1 C19 C24 101.4(5)
C23 C19 C20 C21 -5.0(6)
C24 C19 C20 C21 166.5(5)
Rh1 C19 C20 C21 -66.8(3)
C23 C19 C20 C25 -175.5(4)
C24 C19 C20 C25 -4.0(8)
Rh1 C19 C20 C25 122.7(5)
C23 C19 C20 Rh1 61.9(3)
C24 C19 C20 Rh1 -126.7(5)
N1 Rh1 C20 C19 -105.8(7)
C23 Rh1 C20 C19 -36.9(3)
C21 Rh1 C20 C19 -114.9(5)
C22 Rh1 C20 C19 -78.4(4)
P1 Rh1 C20 C19 73.7(3)
Cl1 Rh1 C20 C19 165.9(3)
N1 Rh1 C20 C21 9.1(8)
C19 Rh1 C20 C21 114.9(5)
C23 Rh1 C20 C21 78.0(3)
C22 Rh1 C20 C21 36.5(3)
P1 Rh1 C20 C21 -171.4(3)
Cl1 Rh1 C20 C21 -79.2(3)
N1 Rh1 C20 C25 132.4(7)
C19 Rh1 C20 C25 -121.9(6)
C23 Rh1 C20 C25 -158.7(5)
C21 Rh1 C20 C25 123.3(6)
C22 Rh1 C20 C25 159.8(5)
P1 Rh1 C20 C25 -48.1(5)
Cl1 Rh1 C20 C25 44.0(5)
C19 C20 C21 C22 3.6(6)
C25 C20 C21 C22 174.1(5)
Rh1 C20 C21 C22 -61.6(4)
C19 C20 C21 C26 -172.1(5)
C25 C20 C21 C26 -1.6(8)
Rh1 C20 C21 C26 122.6(5)
C19 C20 C21 Rh1 65.3(3)
C25 C20 C21 Rh1 -124.2(5)
N1 Rh1 C21 C22 -59.3(4)
C20 Rh1 C21 C22 117.9(4)
C19 Rh1 C21 C22 78.7(3)
C23 Rh1 C21 C22 36.2(3)
P1 Rh1 C21 C22 132.4(3)
Cl1 Rh1 C21 C22 -139.4(3)
N1 Rh1 C21 C20 -177.2(3)
C19 Rh1 C21 C20 -39.2(3)
C23 Rh1 C21 C20 -81.7(3)
C22 Rh1 C21 C20 -117.9(4)
P1 Rh1 C21 C20 14.6(4)
Cl1 Rh1 C21 C20 102.7(3)
N1 Rh1 C21 C26 64.9(6)
C20 Rh1 C21 C26 -117.9(7)
C19 Rh1 C21 C26 -157.2(6)
C23 Rh1 C21 C26 160.4(7)
C22 Rh1 C21 C26 124.2(7)
P1 Rh1 C21 C26 -103.4(6)
Cl1 Rh1 C21 C26 -15.2(6)
C20 C21 C22 C23 -0.9(5)
C26 C21 C22 C23 174.7(5)
Rh1 C21 C22 C23 -59.4(3)
C20 C21 C22 C27 -172.1(5)
C26 C21 C22 C27 3.6(9)
Rh1 C21 C22 C27 129.5(6)
C20 C21 C22 Rh1 58.5(3)
C26 C21 C22 Rh1 -125.9(6)
N1 Rh1 C22 C23 -105.1(3)
C20 Rh1 C22 C23 81.6(3)
C19 Rh1 C22 C23 38.0(3)
C21 Rh1 C22 C23 119.4(4)
P1 Rh1 C22 C23 5.6(5)
Cl1 Rh1 C22 C23 165.7(3)
N1 Rh1 C22 C21 135.5(3)
C20 Rh1 C22 C21 -37.8(3)
C19 Rh1 C22 C21 -81.3(3)
C23 Rh1 C22 C21 -119.4(4)
P1 Rh1 C22 C21 -113.8(4)
Cl1 Rh1 C22 C21 46.3(3)
N1 Rh1 C22 C27 13.7(8)
C20 Rh1 C22 C27 -159.7(8)
C19 Rh1 C22 C27 156.8(8)
C23 Rh1 C22 C27 118.8(9)
C21 Rh1 C22 C27 -121.8(9)
P1 Rh1 C22 C27 124.4(7)
Cl1 Rh1 C22 C27 -75.5(8)
C20 C19 C23 C22 4.4(6)
C24 C19 C23 C22 -167.3(5)
Rh1 C19 C23 C22 64.6(3)
C20 C19 C23 C28 169.3(5)
C24 C19 C23 C28 -2.3(8)
Rh1 C19 C23 C28 -130.5(6)
C20 C19 C23 Rh1 -60.2(3)
C24 C19 C23 Rh1 128.1(5)
C21 C22 C23 C19 -2.1(5)
C27 C22 C23 C19 169.1(5)
Rh1 C22 C23 C19 -62.6(3)
C21 C22 C23 C28 -166.8(5)
C27 C22 C23 C28 4.4(9)
Rh1 C22 C23 C28 132.7(5)
C21 C22 C23 Rh1 60.5(4)
C27 C22 C23 Rh1 -128.3(5)
N1 Rh1 C23 C19 -156.4(3)
C20 Rh1 C23 C19 37.7(3)
C21 Rh1 C23 C19 80.6(3)
C22 Rh1 C23 C19 116.7(5)
P1 Rh1 C23 C19 -60.5(3)
Cl1 Rh1 C23 C19 89.6(4)
N1 Rh1 C23 C22 86.9(3)
C20 Rh1 C23 C22 -79.0(3)
C19 Rh1 C23 C22 -116.7(5)
C21 Rh1 C23 C22 -36.1(3)
P1 Rh1 C23 C22 -177.1(3)
Cl1 Rh1 C23 C22 -27.1(5)
N1 Rh1 C23 C28 -37.2(6)
C20 Rh1 C23 C28 156.9(7)
C19 Rh1 C23 C28 119.2(7)
C21 Rh1 C23 C28 -160.2(7)
C22 Rh1 C23 C28 -124.1(7)
P1 Rh1 C23 C28 58.7(6)
Cl1 Rh1 C23 C28 -151.2(5)
C20 Rh1 N1 C29 -138.3(7)
C19 Rh1 N1 C29 134.4(4)
C23 Rh1 N1 C29 158.5(5)
C21 Rh1 N1 C29 -131.2(5)
C22 Rh1 N1 C29 -163.3(5)
P1 Rh1 N1 C29 42.2(4)
Cl1 Rh1 N1 C29 -48.2(4)
C20 Rh1 N1 C31 17.9(9)
C19 Rh1 N1 C31 -69.4(5)
C23 Rh1 N1 C31 -45.4(4)
C21 Rh1 N1 C31 25.0(5)
C22 Rh1 N1 C31 -7.1(4)
P1 Rh1 N1 C31 -161.7(4)
Cl1 Rh1 N1 C31 107.9(4)
C31 N1 C29 O1 -6.0(6)
Rh1 N1 C29 O1 153.4(3)
C31 N1 C29 C2 173.8(5)
Rh1 N1 C29 C2 -26.9(8)
C30 O1 C29 N1 -8.1(6)
C30 O1 C29 C2 172.1(4)
C1 C2 C29 N1 -3.9(8)
C3 C2 C29 N1 -179.3(5)
C1 C2 C29 O1 175.8(4)
C3 C2 C29 O1 0.5(7)
C29 O1 C30 C31 18.0(5)
C29 N1 C31 C30 16.8(6)
Rh1 N1 C31 C30 -144.0(4)
C29 N1 C31 C32 -108.1(6)
Rh1 N1 C31 C32 91.2(6)
O1 C30 C31 N1 -20.7(5)
O1 C30 C31 C32 101.7(6)
N1 C31 C32 C33 63.1(7)
C30 C31 C32 C33 -54.5(8)
N1 C31 C32 C34 -172.9(6)
C30 C31 C32 C34 69.5(8)
